data_4079461
loop_
_publ_author_name
'Shi, Xiao-Chao'
'Jin, Guo-Xin'

_publ_section_title
;
 Titanium and Zirconium Catalysts with [N,O] Ligands: Syntheses,
 Characterization, and Their Catalytic Properties for Olefin
 Polymerization
;
_journal_issue 20
_journal_name_full Organometallics
_journal_page_first 7198
_journal_paper_doi 10.1021/om3007568
_journal_volume 31
_journal_year 2012
_chemical_formula_sum 'C44 H52 Cl2 N2 O4 Zr'
_chemical_formula_weight 835.00
_chemical_name_systematic
; 
 ? 
;
_space_group_IT_number 15
_symmetry_cell_setting monoclinic
_symmetry_space_group_name_Hall '-C 2yc'
_symmetry_space_group_name_H-M 'C 1 2/c 1'
_atom_sites_solution_hydrogens geom
_atom_sites_solution_primary direct
_atom_sites_solution_secondary difmap
_audit_creation_method SHELXL-97
_cell_angle_alpha 90.00
_cell_angle_beta 125.36(2)
_cell_angle_gamma 90.00
_cell_formula_units_Z 4
_cell_length_a 23.524(14)
_cell_length_b 18.027(14)
_cell_length_c 17.301(15)
_cell_measurement_reflns_used 3584
_cell_measurement_temperature 296(2)
_cell_measurement_theta_max 22.23
_cell_measurement_theta_min 2.26
_cell_volume 5983(8)
_computing_cell_refinement 'Bruker SAINT'
_computing_data_collection 'Bruker APEX2'
_computing_data_reduction 'Bruker SAINT'
_computing_molecular_graphics 'Bruker SHELXTL'
_computing_publication_material 'Bruker SHELXTL'
_computing_structure_refinement 'SHELXL-97 (Sheldrick, 1997)'
_computing_structure_solution 'SHELXS-97 (Sheldrick, 1990)'
_diffrn_ambient_temperature 296(2)
_diffrn_measured_fraction_theta_full 0.997
_diffrn_measured_fraction_theta_max 0.997
_diffrn_measurement_device_type 'Bruker APEX-II CCD'
_diffrn_measurement_method '\f and \w scans'
_diffrn_radiation_monochromator graphite
_diffrn_radiation_source 'fine-focus sealed tube'
_diffrn_radiation_type MoK\a
_diffrn_radiation_wavelength 0.71073
_diffrn_reflns_av_R_equivalents 0.1222
_diffrn_reflns_av_sigmaI/netI 0.1245
_diffrn_reflns_limit_h_max 27
_diffrn_reflns_limit_h_min -27
_diffrn_reflns_limit_k_max 17
_diffrn_reflns_limit_k_min -21
_diffrn_reflns_limit_l_max 20
_diffrn_reflns_limit_l_min -20
_diffrn_reflns_number 17291
_diffrn_reflns_theta_full 25.01
_diffrn_reflns_theta_max 25.01
_diffrn_reflns_theta_min 1.55
_diffrn_standards_decay_% 7.59
_exptl_absorpt_coefficient_mu 0.303
_exptl_absorpt_correction_T_max 0.9447
_exptl_absorpt_correction_T_min 0.8559
_exptl_absorpt_correction_type multi-scan
_exptl_absorpt_process_details sadabs
_exptl_crystal_colour yellow
_exptl_crystal_density_diffrn 0.927
_exptl_crystal_density_method 'not measured'
_exptl_crystal_description polyhedron
_exptl_crystal_F_000 1744
_exptl_crystal_size_max 0.53
_exptl_crystal_size_mid 0.25
_exptl_crystal_size_min 0.19
_platon_squeeze_details ' '
_refine_diff_density_max 0.555
_refine_diff_density_min -2.813
_refine_diff_density_rms 0.085
_refine_ls_extinction_method none
_refine_ls_goodness_of_fit_ref 0.916
_refine_ls_hydrogen_treatment constr
_refine_ls_matrix_type full
_refine_ls_number_parameters 247
_refine_ls_number_reflns 5271
_refine_ls_number_restraints 0
_refine_ls_restrained_S_all 0.916
_refine_ls_R_factor_all 0.1138
_refine_ls_R_factor_gt 0.0716
_refine_ls_shift/su_max 0.004
_refine_ls_shift/su_mean 0.000
_refine_ls_structure_factor_coef Fsqd
_refine_ls_weighting_details 'calc w=1/[\s^2^(Fo^2^)+(0.0954P)^2^+0.0000P] where P=(Fo^2^+2Fc^2^)/3'
_refine_ls_weighting_scheme calc
_refine_ls_wR_factor_gt 0.1674
_refine_ls_wR_factor_ref 0.1867
_reflns_number_gt 3026
_reflns_number_total 5271
_reflns_threshold_expression >2sigma(I)
_cod_data_source_file om3007568_si_001.cif
_cod_data_source_block 3b
_cod_depositor_comments
;
The following automatic conversions were performed:

'_symmetry_cell_setting' value 'Monoclinic' changed to 'monoclinic'
according to /home/saulius/struct/CIF-dictionaries/cif_core.dic
dictionary named 'cif_core.dic' version 2.4.2 from 2011-04-26.

Automatic conversion script
Id: cif_fix_values 1891 2012-01-12 08:04:46Z andrius 
;
_cod_original_cell_volume 5984(8)
_cod_original_sg_symbol_H-M C2/c
_cod_database_code 4079461

loop_
_symmetry_equiv_pos_as_xyz
'x, y, z'
'-x, y, -z+1/2'
'x+1/2, y+1/2, z'
'-x+1/2, y+1/2, -z+1/2'
'-x, -y, -z'
'x, -y, z-1/2'
'-x+1/2, -y+1/2, -z'
'x+1/2, -y+1/2, z-1/2'

loop_
_atom_site_label
_atom_site_type_symbol
_atom_site_fract_x
_atom_site_fract_y
_atom_site_fract_z
_atom_site_U_iso_or_equiv
_atom_site_adp_type
_atom_site_occupancy
_atom_site_symmetry_multiplicity
_atom_site_calc_flag
_atom_site_refinement_flags
Zr1 Zr 0.5000 0.64051(4) 0.2500 0.0429(2) Uani 1 2 d S
Cl1 Cl 0.51401(8) 0.72650(8) 0.36785(10) 0.0693(4) Uani 1 1 d .
O1 O 0.60207(15) 0.62784(17) 0.3133(2) 0.0509(8) Uani 1 1 d .
O2 O 0.59603(17) 0.46640(19) 0.4799(2) 0.0579(9) Uani 1 1 d .
N1 N 0.52860(18) 0.5399(2) 0.3537(3) 0.0447(9) Uani 1 1 d .
C1 C 0.6626(2) 0.6005(3) 0.3900(3) 0.0513(12) Uani 1 1 d .
C2 C 0.7283(2) 0.6219(3) 0.4105(4) 0.0588(14) Uani 1 1 d .
C3 C 0.7862(3) 0.5910(3) 0.4910(5) 0.0723(17) Uani 1 1 d .
H3 H 0.8296 0.6046 0.5058 0.087 Uiso 1 1 calc R
C4 C 0.7853(3) 0.5410(4) 0.5523(4) 0.0754(17) Uani 1 1 d .
C5 C 0.7212(3) 0.5209(3) 0.5291(4) 0.0668(15) Uani 1 1 d .
H5 H 0.7183 0.4874 0.5675 0.080 Uiso 1 1 calc R
C6 C 0.6599(2) 0.5496(3) 0.4488(3) 0.0520(12) Uani 1 1 d .
C7 C 0.5931(2) 0.5221(3) 0.4246(3) 0.0465(11) Uani 1 1 d .
C8 C 0.4857(2) 0.4909(3) 0.3624(3) 0.0481(11) Uani 1 1 d .
C9 C 0.4132(3) 0.4818(3) 0.3076(4) 0.0546(12) Uani 1 1 d .
H9 H 0.3839 0.5106 0.2540 0.066 Uiso 1 1 calc R
C10 C 0.3863(3) 0.4276(3) 0.3362(4) 0.0664(15) Uani 1 1 d .
C11 C 0.4312(3) 0.3845(3) 0.4161(4) 0.0705(16) Uani 1 1 d .
H11 H 0.4121 0.3484 0.4331 0.085 Uiso 1 1 calc R
C12 C 0.5025(3) 0.3929(3) 0.4711(4) 0.0689(15) Uani 1 1 d .
H12 H 0.5320 0.3647 0.5251 0.083 Uiso 1 1 calc R
C13 C 0.5271(3) 0.4466(3) 0.4400(4) 0.0536(12) Uani 1 1 d .
C14 C 0.7333(3) 0.6780(3) 0.3472(5) 0.0720(16) Uani 1 1 d .
C15 C 0.6923(4) 0.6504(4) 0.2431(5) 0.096(2) Uani 1 1 d .
H15A H 0.7107 0.6035 0.2411 0.144 Uiso 1 1 calc R
H15B H 0.6968 0.6858 0.2055 0.144 Uiso 1 1 calc R
H15C H 0.6440 0.6447 0.2183 0.144 Uiso 1 1 calc R
C16 C 0.7035(4) 0.7543(4) 0.3491(5) 0.097(2) Uani 1 1 d .
H16A H 0.6579 0.7474 0.3349 0.146 Uiso 1 1 calc R
H16B H 0.7005 0.7865 0.3028 0.146 Uiso 1 1 calc R
H16C H 0.7336 0.7760 0.4109 0.146 Uiso 1 1 calc R
C17 C 0.8096(4) 0.6902(5) 0.3811(7) 0.123(3) Uani 1 1 d .
H17A H 0.8374 0.7047 0.4465 0.185 Uiso 1 1 calc R
H17B H 0.8112 0.7284 0.3437 0.185 Uiso 1 1 calc R
H17C H 0.8277 0.6449 0.3741 0.185 Uiso 1 1 calc R
C18 C 0.8549(3) 0.5113(4) 0.6410(5) 0.093(2) Uani 1 1 d .
C19 C 0.9007(4) 0.5767(5) 0.7037(7) 0.156(4) Uani 1 1 d .
H19A H 0.9444 0.5581 0.7570 0.234 Uiso 1 1 calc R
H19B H 0.8773 0.6033 0.7257 0.234 Uiso 1 1 calc R
H19C H 0.9090 0.6094 0.6674 0.234 Uiso 1 1 calc R
C20 C 0.8400(5) 0.4583(7) 0.6949(8) 0.195(6) Uani 1 1 d .
H20A H 0.8025 0.4258 0.6511 0.292 Uiso 1 1 calc R
H20B H 0.8271 0.4859 0.7300 0.292 Uiso 1 1 calc R
H20C H 0.8809 0.4294 0.7379 0.292 Uiso 1 1 calc R
C21 C 0.8923(5) 0.4683(6) 0.6089(8) 0.175(5) Uani 1 1 d .
H21A H 0.9357 0.4501 0.6633 0.263 Uiso 1 1 calc R
H21B H 0.9012 0.5000 0.5725 0.263 Uiso 1 1 calc R
H21C H 0.8640 0.4272 0.5706 0.263 Uiso 1 1 calc R
C22 C 0.3076(3) 0.4151(4) 0.2783(5) 0.096(2) Uani 1 1 d .
H22A H 0.2954 0.3725 0.2382 0.144 Uiso 1 1 calc R
H22B H 0.2839 0.4580 0.2399 0.144 Uiso 1 1 calc R
H22C H 0.2941 0.4068 0.3203 0.144 Uiso 1 1 calc R

loop_
_atom_site_aniso_label
_atom_site_aniso_U_11
_atom_site_aniso_U_22
_atom_site_aniso_U_33
_atom_site_aniso_U_23
_atom_site_aniso_U_13
_atom_site_aniso_U_12
Zr1 0.0376(4) 0.0537(4) 0.0390(4) 0.000 0.0230(3) 0.000
Cl1 0.0822(10) 0.0709(10) 0.0614(9) -0.0132(7) 0.0453(8) -0.0031(7)
O1 0.0335(16) 0.069(2) 0.0464(19) 0.0033(15) 0.0208(15) -0.0013(15)
O2 0.049(2) 0.067(2) 0.051(2) 0.0080(17) 0.0247(17) 0.0023(16)
N1 0.035(2) 0.055(2) 0.041(2) -0.0009(17) 0.0207(18) -0.0030(17)
C1 0.044(3) 0.058(3) 0.049(3) -0.010(2) 0.026(2) -0.006(2)
C2 0.038(3) 0.072(4) 0.063(3) -0.013(3) 0.027(3) -0.009(2)
C3 0.041(3) 0.081(4) 0.088(5) -0.014(3) 0.033(3) -0.004(3)
C4 0.045(3) 0.090(4) 0.070(4) 0.000(3) 0.021(3) 0.007(3)
C5 0.048(3) 0.078(4) 0.058(3) 0.004(3) 0.022(3) 0.009(3)
C6 0.041(3) 0.061(3) 0.049(3) -0.004(2) 0.023(2) 0.002(2)
C7 0.046(3) 0.053(3) 0.038(3) -0.001(2) 0.023(2) -0.001(2)
C8 0.056(3) 0.053(3) 0.042(3) -0.006(2) 0.032(2) -0.006(2)
C9 0.050(3) 0.063(3) 0.052(3) 0.002(2) 0.030(3) -0.006(2)
C10 0.065(4) 0.068(4) 0.074(4) -0.005(3) 0.045(3) -0.009(3)
C11 0.084(4) 0.066(4) 0.073(4) 0.004(3) 0.052(4) -0.013(3)
C12 0.079(4) 0.069(4) 0.059(4) 0.011(3) 0.039(3) -0.004(3)
C13 0.062(3) 0.054(3) 0.054(3) 0.001(2) 0.039(3) -0.004(2)
C14 0.055(3) 0.082(4) 0.084(4) -0.001(3) 0.043(3) -0.009(3)
C15 0.098(5) 0.118(6) 0.102(5) -0.006(4) 0.076(5) -0.026(4)
C16 0.105(6) 0.074(4) 0.122(6) -0.002(4) 0.070(5) -0.015(4)
C17 0.066(4) 0.148(7) 0.161(8) 0.019(6) 0.068(5) -0.023(4)
C18 0.055(4) 0.109(5) 0.081(5) 0.013(4) 0.020(3) 0.023(4)
C19 0.080(6) 0.158(8) 0.109(7) -0.008(6) -0.016(5) 0.020(5)
C20 0.084(6) 0.266(14) 0.157(10) 0.115(10) 0.026(7) 0.057(7)
C21 0.095(6) 0.217(11) 0.144(9) -0.021(8) 0.030(6) 0.080(7)
C22 0.068(4) 0.105(5) 0.114(6) 0.009(4) 0.052(4) -0.024(4)

loop_
_atom_type_symbol
_atom_type_description
_atom_type_scat_dispersion_real
_atom_type_scat_dispersion_imag
_atom_type_scat_source
C C 0.0033 0.0016 'International Tables Vol C Tables 4.2.6.8 and 6.1.1.4'
H H 0.0000 0.0000 'International Tables Vol C Tables 4.2.6.8 and 6.1.1.4'
N N 0.0061 0.0033 'International Tables Vol C Tables 4.2.6.8 and 6.1.1.4'
O O 0.0106 0.0060 'International Tables Vol C Tables 4.2.6.8 and 6.1.1.4'
Cl Cl 0.1484 0.1585 'International Tables Vol C Tables 4.2.6.8 and 6.1.1.4'
Zr Zr -2.9673 0.5597 'International Tables Vol C Tables 4.2.6.8 and 6.1.1.4'

loop_
_geom_angle_atom_site_label_1
_geom_angle_atom_site_label_2
_geom_angle_atom_site_label_3
_geom_angle
_geom_angle_site_symmetry_1
_geom_angle_site_symmetry_3
O1 Zr1 O1 166.84(18) . 2_655
O1 Zr1 N1 76.79(12) . .
O1 Zr1 N1 93.00(13) 2_655 .
O1 Zr1 N1 93.00(13) . 2_655
O1 Zr1 N1 76.79(12) 2_655 2_655
N1 Zr1 N1 79.51(19) . 2_655
O1 Zr1 Cl1 94.42(10) . .
O1 Zr1 Cl1 93.98(10) 2_655 .
N1 Zr1 Cl1 90.67(12) . .
N1 Zr1 Cl1 166.02(9) 2_655 .
O1 Zr1 Cl1 93.98(10) . 2_655
O1 Zr1 Cl1 94.42(10) 2_655 2_655
N1 Zr1 Cl1 166.02(9) . 2_655
N1 Zr1 Cl1 90.67(12) 2_655 2_655
Cl1 Zr1 Cl1 100.61(10) . 2_655
C1 O1 Zr1 145.8(3) . .
C7 O2 C13 105.7(4) . .
C7 N1 C8 104.8(4) . .
C7 N1 Zr1 124.1(3) . .
C8 N1 Zr1 130.9(3) . .
O1 C1 C6 119.0(4) . .
O1 C1 C2 121.3(5) . .
C6 C1 C2 119.8(5) . .
C3 C2 C1 116.0(5) . .
C3 C2 C14 122.8(5) . .
C1 C2 C14 121.2(5) . .
C2 C3 C4 125.6(5) . .
C5 C4 C3 116.5(5) . .
C5 C4 C18 123.6(6) . .
C3 C4 C18 119.9(6) . .
C4 C5 C6 121.6(6) . .
C5 C6 C1 120.6(5) . .
C5 C6 C7 118.7(5) . .
C1 C6 C7 120.6(4) . .
N1 C7 O2 113.2(4) . .
N1 C7 C6 130.5(4) . .
O2 C7 C6 116.2(4) . .
C13 C8 C9 119.4(4) . .
C13 C8 N1 108.8(4) . .
C9 C8 N1 131.8(4) . .
C10 C9 C8 117.7(5) . .
C11 C10 C9 120.2(5) . .
C11 C10 C22 120.2(5) . .
C9 C10 C22 119.6(5) . .
C12 C11 C10 122.9(5) . .
C11 C12 C13 115.2(5) . .
C8 C13 C12 124.6(5) . .
C8 C13 O2 107.4(4) . .
C12 C13 O2 128.0(5) . .
C2 C14 C17 111.8(5) . .
C2 C14 C16 110.1(5) . .
C17 C14 C16 107.9(6) . .
C2 C14 C15 111.1(5) . .
C17 C14 C15 106.9(6) . .
C16 C14 C15 108.9(6) . .
C21 C18 C20 107.2(8) . .
C21 C18 C19 109.5(8) . .
C20 C18 C19 111.5(9) . .
C21 C18 C4 108.8(6) . .
C20 C18 C4 109.8(6) . .
C19 C18 C4 109.9(6) . .

loop_
_geom_bond_atom_site_label_1
_geom_bond_atom_site_label_2
_geom_bond_distance
_geom_bond_site_symmetry_2
Zr1 O1 1.994(3) .
Zr1 O1 1.994(3) 2_655
Zr1 N1 2.358(4) .
Zr1 N1 2.358(4) 2_655
Zr1 Cl1 2.427(2) .
Zr1 Cl1 2.427(2) 2_655
O1 C1 1.358(6) .
O2 C7 1.361(6) .
O2 C13 1.392(6) .
N1 C7 1.325(6) .
N1 C8 1.413(6) .
C1 C6 1.400(7) .
C1 C2 1.423(7) .
C2 C3 1.383(8) .
C2 C14 1.546(8) .
C3 C4 1.402(8) .
C4 C5 1.364(8) .
C4 C18 1.553(8) .
C5 C6 1.399(7) .
C6 C7 1.459(6) .
C8 C13 1.370(7) .
C8 C9 1.402(6) .
C9 C10 1.399(7) .
C10 C11 1.393(8) .
C10 C22 1.529(8) .
C11 C12 1.377(8) .
C12 C13 1.385(7) .
C14 C17 1.548(8) .
C14 C16 1.553(9) .
C14 C15 1.553(9) .
C18 C21 1.500(11) .
C18 C20 1.512(12) .
C18 C19 1.540(11) .

loop_
_platon_squeeze_void_nr
_platon_squeeze_void_average_x
_platon_squeeze_void_average_y
_platon_squeeze_void_average_z
_platon_squeeze_void_volume
_platon_squeeze_void_count_electrons
1 0.456 0.013 -0.032 2475.7 231.5
